data_8100448
loop_
_publ_author_name
'Zhu, Hai-Liang'
'Shao, Si-Chang'
'Ma, Ji-Long'
'Qiu, Xiao-Yang'
'Yang, Song'
'Sun, Lin'

_publ_section_title
;
Crystal structure of monoaquabenzoato-2,5,8-triaza-1,9-di(2-fluorobenzyl)-
nonanecopper(II) benzoate dihydrate, 
Cu(C~25~H~30~F~2~N~3~O~3~)(C~7~H~5~O~2~) &#x00B7; 2H~2~O
;
_journal_issue 4
_journal_name_full 'Zeitschrift f\"ur Kristallographie - New Crystal Structures'
_journal_page_first 503
_journal_page_last 505
_journal_volume 218
_journal_year 2003
_chemical_formula_moiety 'C25 H30 Cu F2 N3 O3, C7 H5 O2, 2H2 O'
_chemical_formula_structural 'Cu(C25 H30 F2 N3 O3)(C7 H5 O2) &#x00B7; 2H2 O'
_chemical_formula_sum 'C32 H39 Cu F2 N3 O7'
_chemical_formula_weight 679.20
_space_group_IT_number 2
_symmetry_cell_setting triclinic
_symmetry_space_group_name_Hall '-P 1'
_symmetry_space_group_name_H-M 'P -1'
_cell_angle_alpha 95.570(6)
_cell_angle_beta 95.797(6)
_cell_angle_gamma 110.811(5)
_cell_formula_units_Z 2
_cell_length_a 7.331(3)
_cell_length_b 8.983(3)
_cell_length_c 26.335(10)
_cell_measurement_temperature 298(2)
_cell_volume 1596.4(11)
_diffrn_ambient_temperature 298(2)
_exptl_crystal_density_diffrn 1.413
_cod_depositor_comments
;
The following automatic conversions were performed:
'_symmetry_cell_setting' value 'Triclinic' changed to 'triclinic'
according to '/home/saulius/struct/CIF-dictionaries/cif_core.dic'
dictionary named 'cif_core.dic' version 2.4.1 from 2010-06-29.

Automatic conversion script
Id: cif_fix_enum 1527 2010-12-29 10:47:43Z saulius 
;
_cod_database_code 8100448

loop_
_symmetry_equiv_pos_as_xyz
'x, y, z'
'-x, -y, -z'

loop_
_atom_site_label
_atom_site_type_symbol
_atom_site_fract_x
_atom_site_fract_y
_atom_site_fract_z
_atom_site_U_iso_or_equiv
_atom_site_adp_type
_atom_site_occupancy
_atom_site_symmetry_multiplicity
_atom_site_Wyckoff_symbol
_atom_site_calc_flag
_atom_site_refinement_flags
_atom_site_disorder_assembly
_atom_site_disorder_group
Cu1 Cu 0.17881(6) 0.92881(4) 0.258921(15) 0.04026(14) Uani 1 2 i d . . .
F1 F 0.3133(3) 1.0625(3) 0.43937(9) 0.0820(7) Uani 1 2 i d . . .
F2 F 0.0346(3) 0.6045(3) 0.06964(8) 0.0781(7) Uani 1 2 i d . . .
N1 N 0.1511(4) 1.0677(3) 0.32181(10) 0.0405(7) Uani 1 2 i d . . .
N2 N 0.1409(4) 1.0963(3) 0.21971(10) 0.0405(7) Uani 1 2 i d . . .
N3 N 0.2517(4) 0.8446(3) 0.19248(10) 0.0382(6) Uani 1 2 i d . . .
O1 O 0.2270(3) 0.7773(2) 0.30212(8) 0.0455(5) Uani 1 2 i d . . .
O2 O 0.5206(3) 0.8062(3) 0.27984(9) 0.0568(6) Uani 1 2 i d . . .
O3 O 0.7977(4) 0.3079(3) 0.18082(10) 0.0720(8) Uani 1 2 i d . . .
O4 O 0.7047(3) 0.0614(3) 0.20213(9) 0.0611(7) Uani 1 2 i d . . .
O5 O -0.1528(3) 0.7705(3) 0.23636(11) 0.0599(7) Uani 1 2 i d D . .
O6 O 0.4199(4) 0.8424(3) 0.70241(12) 0.0729(8) Uani 1 2 i d D . .
O7 O 0.1663(5) 0.5244(4) 0.72824(13) 0.0781(8) Uani 1 2 i d D . .
C1 C 0.0150(6) 0.9793(4) 0.35604(14) 0.0507(9) Uani 1 2 i d . . .
C2 C 0.0129(5) 1.0744(4) 0.40612(13) 0.0474(8) Uani 1 2 i d . . .
C3 C 0.1601(5) 1.1104(4) 0.44666(14) 0.0554(9) Uani 1 2 i d . . .
C4 C 0.1615(8) 1.1904(5) 0.49404(16) 0.0698(12) Uani 1 2 i d . . .
C5 C 0.0075(9) 1.2387(6) 0.50089(19) 0.0800(14) Uani 1 2 i d . . .
C6 C -0.1421(8) 1.2057(6) 0.46173(19) 0.0783(13) Uani 1 2 i d . . .
C7 C -0.1403(7) 1.1251(5) 0.41464(16) 0.0649(11) Uani 1 2 i d . . .
C8 C 0.1013(6) 1.2026(4) 0.30350(14) 0.0480(9) Uani 1 2 i d . . .
C9 C 0.1938(6) 1.2466(4) 0.25591(14) 0.0488(9) Uani 1 2 i d . . .
C10 C 0.2472(6) 1.1045(4) 0.17493(14) 0.0480(9) Uani 1 2 i d . . .
C11 C 0.2112(6) 0.9353(4) 0.15144(13) 0.0473(8) Uani 1 2 i d . . .
C12 C 0.1604(6) 0.6672(4) 0.17798(14) 0.0449(8) Uani 1 2 i d . . .
C13 C 0.2553(5) 0.5966(3) 0.13941(12) 0.0400(7) Uani 1 2 i d . . .
C14 C 0.1901(5) 0.5650(4) 0.08727(13) 0.0504(9) Uani 1 2 i d . . .
C15 C 0.2713(7) 0.4958(5) 0.05162(15) 0.0657(11) Uani 1 2 i d . . .
C16 C 0.4263(6) 0.4525(5) 0.06881(16) 0.0636(11) Uani 1 2 i d . . .
C17 C 0.4973(6) 0.4814(4) 0.12026(17) 0.0586(10) Uani 1 2 i d . . .
C18 C 0.4119(5) 0.5516(4) 0.15524(14) 0.0485(9) Uani 1 2 i d . . .
C19 C 0.3909(5) 0.7559(4) 0.30685(12) 0.0391(7) Uani 1 2 i d . . .
C20 C 0.4176(4) 0.6573(3) 0.34824(11) 0.0374(7) Uani 1 2 i d . . .
C21 C 0.3001(6) 0.6293(4) 0.38639(13) 0.0506(9) Uani 1 2 i d . . .
C22 C 0.3279(7) 0.5390(5) 0.42440(15) 0.0619(11) Uani 1 2 i d . . .
C23 C 0.4706(6) 0.4751(4) 0.42355(15) 0.0611(11) Uani 1 2 i d . . .
C24 C 0.5885(6) 0.5017(4) 0.38577(15) 0.0549(10) Uani 1 2 i d . . .
C25 C 0.5622(6) 0.5927(4) 0.34838(15) 0.0482(9) Uani 1 2 i d . . .
C26 C 0.7482(5) 0.1590(5) 0.17035(14) 0.0503(9) Uani 1 2 i d . . .
C27 C 0.7478(5) 0.0933(4) 0.11536(13) 0.0472(8) Uani 1 2 i d . . .
C28 C 0.7841(6) 0.1916(5) 0.07771(18) 0.0710(12) Uani 1 2 i d . . .
C29 C 0.7885(8) 0.1322(7) 0.0283(2) 0.0966(17) Uani 1 2 i d . . .
C30 C 0.7576(8) -0.0277(7) 0.0151(2) 0.0918(16) Uani 1 2 i d . . .
C31 C 0.7199(7) -0.1261(6) 0.05159(19) 0.0799(13) Uani 1 2 i d . . .
C32 C 0.7137(6) -0.0677(5) 0.10102(17) 0.0617(11) Uani 1 2 i d . . .
H1 H -0.123(5) 0.938(4) 0.3377(12) 0.062(11) Uiso 1 2 i d . . .
H2 H 0.056(4) 0.891(4) 0.3637(11) 0.053(10) Uiso 1 2 i d . . .
H3 H 0.255(5) 1.201(4) 0.5182(13) 0.049(10) Uiso 1 2 i d . . .
H4 H 0.007(6) 1.294(5) 0.5318(16) 0.090(14) Uiso 1 2 i d . . .
H5 H -0.249(6) 1.243(5) 0.4682(16) 0.092(14) Uiso 1 2 i d . . .
H6 H -0.240(5) 1.103(4) 0.3889(13) 0.054(10) Uiso 1 2 i d . . .
H7 H 0.263(4) 1.102(3) 0.3371(10) 0.024(8) Uiso 1 2 i d . . .
H8 H 0.142(4) 1.293(4) 0.3286(12) 0.050(10) Uiso 1 2 i d . . .
H9 H -0.036(5) 1.160(3) 0.2960(11) 0.042(9) Uiso 1 2 i d . . .
H10 H 0.144(4) 1.322(3) 0.2393(11) 0.049(9) Uiso 1 2 i d . . .
H11 H 0.335(5) 1.294(4) 0.2638(12) 0.051(10) Uiso 1 2 i d . . .
H12 H 0.020(5) 1.064(3) 0.2085(11) 0.040(9) Uiso 1 2 i d . . .
H13 H 0.208(4) 1.161(3) 0.1499(11) 0.040(8) Uiso 1 2 i d . . .
H14 H 0.386(5) 1.165(3) 0.1881(11) 0.044(9) Uiso 1 2 i d . . .
H15 H 0.079(4) 0.879(3) 0.1353(10) 0.032(8) Uiso 1 2 i d . . .
H16 H 0.293(5) 0.937(4) 0.1240(13) 0.059(10) Uiso 1 2 i d . . .
H17 H 0.370(4) 0.874(3) 0.1997(10) 0.020(8) Uiso 1 2 i d . . .
H18 H 0.171(4) 0.619(3) 0.2081(12) 0.046(9) Uiso 1 2 i d . . .
H19 H 0.029(5) 0.641(3) 0.1641(12) 0.047(9) Uiso 1 2 i d . . .
H20 H 0.210(5) 0.478(4) 0.0174(14) 0.063(11) Uiso 1 2 i d . . .
H21 H 0.495(5) 0.408(4) 0.0429(14) 0.072(11) Uiso 1 2 i d . . .
H22 H 0.600(5) 0.458(4) 0.1312(12) 0.055(11) Uiso 1 2 i d . . .
H23 H 0.456(4) 0.567(3) 0.1904(11) 0.027(7) Uiso 1 2 i d . . .
H24 H 0.203(4) 0.671(3) 0.3864(11) 0.042(9) Uiso 1 2 i d . . .
H25 H 0.244(5) 0.517(4) 0.4470(13) 0.055(11) Uiso 1 2 i d . . .
H26 H 0.488(5) 0.411(4) 0.4485(13) 0.062(10) Uiso 1 2 i d . . .
H27 H 0.679(5) 0.461(4) 0.3834(12) 0.051(10) Uiso 1 2 i d . . .
H28 H 0.630(4) 0.609(3) 0.3269(11) 0.029(9) Uiso 1 2 i d . . .
H29 H 0.816(5) 0.303(4) 0.0868(13) 0.068(12) Uiso 1 2 i d . . .
H30 H 0.815(6) 0.196(5) 0.0043(16) 0.085(14) Uiso 1 2 i d . . .
H31 H 0.749(6) -0.065(5) -0.0193(17) 0.095(15) Uiso 1 2 i d . . .
H32 H 0.702(6) -0.236(5) 0.0417(16) 0.092(14) Uiso 1 2 i d . . .
H33 H 0.689(4) -0.126(4) 0.1256(12) 0.045(10) Uiso 1 2 i d . . .
H34 H -0.185(7) 0.671(3) 0.242(2) 0.096(13) Uiso 1 2 i d D . .
H35 H -0.247(4) 0.801(4) 0.2444(15) 0.090(15) Uiso 1 2 i d D . .
H36 H 0.467(15) 0.858(7) 0.673(2) 0.095(15) Uiso 1 2 i d D . .
H37 H 0.348(5) 0.744(2) 0.7037(16) 0.091(16) Uiso 1 2 i d D . .
H38 H 0.040(2) 0.474(6) 0.7183(18) 0.092(13) Uiso 1 2 i d D . .
H39 H 0.183(5) 0.590(4) 0.7568(9) 0.078(14) Uiso 1 2 i d D . .

loop_
_atom_site_aniso_label
_atom_site_aniso_U_11
_atom_site_aniso_U_22
_atom_site_aniso_U_33
_atom_site_aniso_U_23
_atom_site_aniso_U_13
_atom_site_aniso_U_12
Cu1 0.0459(3) 0.0444(2) 0.0393(2) 0.00867(17) 0.01067(17) 0.02547(19)
F1 0.0650(15) 0.1009(18) 0.0878(17) 0.0170(13) 0.0075(13) 0.0397(13)
F2 0.0791(16) 0.1052(17) 0.0575(14) 0.0034(12) -0.0067(12) 0.0497(14)
N1 0.0358(17) 0.0441(16) 0.0433(16) 0.0061(13) 0.0046(14) 0.0171(14)
N2 0.0356(17) 0.0441(17) 0.0457(17) 0.0066(13) 0.0051(14) 0.0197(14)
N3 0.0344(17) 0.0432(16) 0.0398(16) 0.0082(12) 0.0060(13) 0.0171(13)
O1 0.0487(14) 0.0570(14) 0.0474(13) 0.0196(11) 0.0180(11) 0.0335(11)
O2 0.0490(15) 0.0781(17) 0.0612(16) 0.0364(13) 0.0247(13) 0.0336(12)
O3 0.087(2) 0.0543(17) 0.0783(19) 0.0068(14) 0.0120(15) 0.0306(15)
O4 0.0603(16) 0.0653(16) 0.0617(17) 0.0151(13) 0.0112(13) 0.0258(13)
O5 0.0402(15) 0.0609(18) 0.0773(18) -0.0052(14) 0.0124(13) 0.0198(13)
O6 0.0518(17) 0.075(2) 0.097(2) 0.0252(17) 0.0165(16) 0.0243(15)
O7 0.080(2) 0.071(2) 0.091(2) 0.0071(18) 0.0386(18) 0.0311(17)
C1 0.053(2) 0.049(2) 0.051(2) 0.0031(18) 0.0151(19) 0.0197(19)
C2 0.050(2) 0.049(2) 0.045(2) 0.0067(16) 0.0143(17) 0.0186(17)
C3 0.057(2) 0.053(2) 0.057(2) 0.0125(18) 0.017(2) 0.0184(19)
C4 0.077(3) 0.069(3) 0.047(3) 0.012(2) 0.001(2) 0.010(2)
C5 0.108(4) 0.075(3) 0.057(3) 0.001(2) 0.034(3) 0.030(3)
C6 0.092(4) 0.086(3) 0.072(3) 0.003(3) 0.035(3) 0.049(3)
C7 0.068(3) 0.087(3) 0.051(3) 0.007(2) 0.014(2) 0.042(2)
C8 0.051(2) 0.043(2) 0.054(2) -0.0023(18) 0.0065(19) 0.0250(18)
C9 0.054(2) 0.037(2) 0.061(2) 0.0063(17) 0.0049(19) 0.0244(18)
C10 0.052(2) 0.051(2) 0.050(2) 0.0179(18) 0.0100(18) 0.0260(19)
C11 0.051(2) 0.056(2) 0.040(2) 0.0127(17) 0.0082(19) 0.0250(19)
C12 0.046(2) 0.043(2) 0.044(2) 0.0061(16) 0.0089(17) 0.0140(17)
C13 0.0431(19) 0.0363(18) 0.0389(19) 0.0020(14) 0.0096(15) 0.0127(15)
C14 0.049(2) 0.055(2) 0.048(2) 0.0050(17) 0.0028(17) 0.0219(18)
C15 0.080(3) 0.074(3) 0.040(2) -0.007(2) 0.007(2) 0.029(2)
C16 0.075(3) 0.059(2) 0.062(3) -0.002(2) 0.027(2) 0.029(2)
C17 0.058(3) 0.054(2) 0.072(3) 0.006(2) 0.016(2) 0.029(2)
C18 0.055(2) 0.046(2) 0.043(2) 0.0042(17) 0.0047(18) 0.0178(17)
C19 0.045(2) 0.0389(18) 0.0378(18) 0.0031(14) 0.0078(15) 0.0204(15)
C20 0.0431(19) 0.0362(17) 0.0345(17) 0.0025(14) 0.0041(14) 0.0175(15)
C21 0.059(2) 0.057(2) 0.047(2) 0.0149(17) 0.0146(18) 0.0310(19)
C22 0.073(3) 0.072(3) 0.047(2) 0.022(2) 0.019(2) 0.028(2)
C23 0.077(3) 0.054(2) 0.050(2) 0.0188(19) -0.004(2) 0.022(2)
C24 0.061(3) 0.053(2) 0.060(3) 0.0127(19) 0.003(2) 0.033(2)
C25 0.052(2) 0.053(2) 0.045(2) 0.0113(18) 0.0124(19) 0.0233(18)
C26 0.0346(19) 0.055(2) 0.064(2) 0.013(2) 0.0040(17) 0.0206(17)
C27 0.0367(19) 0.046(2) 0.060(2) 0.0101(18) 0.0085(16) 0.0162(15)
C28 0.086(3) 0.060(3) 0.075(3) 0.019(2) 0.023(2) 0.031(2)
C29 0.127(5) 0.090(4) 0.076(4) 0.039(3) 0.036(3) 0.032(3)
C30 0.104(4) 0.094(4) 0.065(3) 0.002(3) 0.024(3) 0.021(3)
C31 0.090(3) 0.062(3) 0.079(3) -0.005(3) 0.019(3) 0.020(2)
C32 0.064(3) 0.053(3) 0.066(3) 0.014(2) 0.012(2) 0.016(2)

loop_
_geom_bond_atom_site_label_1
_geom_bond_atom_site_label_2
_geom_bond_distance
_geom_bond_site_symmetry_2
_geom_bond_publ_flag
Cu1 O1 1.958(2) . ?
Cu1 N2 1.987(3) . ?
Cu1 N3 2.034(3) . ?
Cu1 N1 2.047(3) . ?
Cu1 O5 2.318(3) . ?
F1 C3 1.362(4) . ?
F2 C14 1.361(4) . ?
N1 C1 1.482(4) . ?
N1 C8 1.491(4) . ?
N2 C10 1.471(4) . ?
N2 C9 1.478(4) . ?
N3 C11 1.482(4) . ?
N3 C12 1.485(4) . ?
O1 C19 1.279(3) . ?
O2 C19 1.228(4) . ?
O3 C26 1.249(4) . ?
O4 C26 1.253(4) . ?
C1 C2 1.505(5) . ?
C2 C3 1.364(5) . ?
C2 C7 1.383(5) . ?
C3 C4 1.376(5) . ?
C4 C5 1.367(6) . ?
C5 C6 1.355(6) . ?
C6 C7 1.378(5) . ?
C8 C9 1.505(5) . ?
C10 C11 1.505(5) . ?
C12 C13 1.500(4) . ?
C13 C14 1.375(4) . ?
C13 C18 1.386(4) . ?
C14 C15 1.373(5) . ?
C15 C16 1.375(5) . ?
C16 C17 1.366(5) . ?
C17 C18 1.386(5) . ?
C19 C20 1.510(4) . ?
C20 C21 1.373(4) . ?
C20 C25 1.377(4) . ?
C21 C22 1.391(5) . ?
C22 C23 1.361(5) . ?
C23 C24 1.367(5) . ?
C24 C25 1.380(5) . ?
C26 C27 1.510(5) . ?
C27 C28 1.375(5) . ?
C27 C32 1.384(5) . ?
C28 C29 1.365(6) . ?
C29 C30 1.375(7) . ?
C30 C31 1.350(6) . ?
C31 C32 1.367(6) . ?
